data_4341988
loop_
_publ_author_name
'L\'opez, Isidoro'
'Maji, Somnath'
'Benet-Buchholz, J'
'Llobet, Antoni'

_publ_section_title
;
 Oxo-Bridge Scenario behind Single-Site Water-Oxidation Catalysts.
;
_journal_issue 2
_journal_name_full 'Inorganic chemistry'
_journal_page_first 658
_journal_page_last 666
_journal_paper_doi 10.1021/ic502603e
_journal_volume 54
_journal_year 2015
_chemical_formula_sum 'C13.33 H12 Cl1.33 F0.67 N2.67 O7.33 Ru0.67'
_chemical_formula_weight 454.24
_chemical_name_systematic
; 
 ? 
;
_space_group_IT_number 2
_symmetry_cell_setting triclinic
_symmetry_space_group_name_Hall '-P 1'
_symmetry_space_group_name_H-M 'P -1'
_atom_sites_solution_hydrogens geom
_atom_sites_solution_primary direct
_atom_sites_solution_secondary difmap
_audit_creation_method SHELXL-97
_cell_angle_alpha 89.678(4)
_cell_angle_beta 65.882(4)
_cell_angle_gamma 69.876(4)
_cell_formula_units_Z 6
_cell_length_a 13.4923(15)
_cell_length_b 14.3557(15)
_cell_length_c 14.6611(17)
_cell_measurement_reflns_used 4400
_cell_measurement_temperature 100(2)
_cell_measurement_theta_max 27.23
_cell_measurement_theta_min 2.34
_cell_volume 2403.2(5)
_computing_cell_refinement 'Bruker APEX2 v2011.4-0'
_computing_data_collection 'Bruker APEX2 v2011.4-0'
_computing_data_reduction 'Bruker SAINT V7.60A'
_computing_molecular_graphics 'Bruker SHELXTL'
_computing_publication_material 'Bruker SHELXTL'
_computing_structure_refinement 'SHELXS-97 (Sheldrick, 2008)'
_computing_structure_solution Sir2011
_diffrn_ambient_temperature 100(2)
_diffrn_detector_area_resol_mean 512
_diffrn_detector_type '4K CCD area detector APEX II'
_diffrn_measured_fraction_theta_full 0.979
_diffrn_measured_fraction_theta_max 0.833
_diffrn_measurement_device_type 'APEX DUO Kappa 4-axis goniometer'
_diffrn_measurement_method
;
 Fullsphere data collection, phi and omega scans
;
_diffrn_measurement_specimen_support 'magnetic support whith MicroMount'
_diffrn_radiation_monochromator 'Quazar MX Multilayer Optics'
_diffrn_radiation_type MoK\a
_diffrn_radiation_wavelength 0.71073
_diffrn_reflns_av_R_equivalents 0.0568
_diffrn_reflns_av_sigmaI/netI 0.0957
_diffrn_reflns_limit_h_max 18
_diffrn_reflns_limit_h_min -18
_diffrn_reflns_limit_k_max 19
_diffrn_reflns_limit_k_min -19
_diffrn_reflns_limit_l_max 20
_diffrn_reflns_limit_l_min -20
_diffrn_reflns_number 27159
_diffrn_reflns_theta_full 25.00
_diffrn_reflns_theta_max 29.95
_diffrn_reflns_theta_min 1.54
_diffrn_source 'Micorfocus source E025 IuS'
_diffrn_source_current 0.6
_diffrn_source_power 50
_diffrn_source_size '0.2 mm x 0.2 mm fine focus'
_diffrn_source_type 'Bruker APEX DUO'
_exptl_absorpt_coefficient_mu 0.953
_exptl_absorpt_correction_T_max 0.9905
_exptl_absorpt_correction_T_min 0.9539
_exptl_absorpt_correction_type empirical
_exptl_absorpt_process_details
; 
 SADABS Version 2008/1 Bruker-Nonius
 Blessing, Acta Cryst. (1995) A51 33-38
;
_exptl_crystal_colour orange
_exptl_crystal_density_diffrn 1.883
_exptl_crystal_density_method 'not measured'
_exptl_crystal_description plate
_exptl_crystal_F_000 1364
_exptl_crystal_size_max 0.05
_exptl_crystal_size_mid 0.05
_exptl_crystal_size_min 0.01
_refine_diff_density_max 0.838
_refine_diff_density_min -0.936
_refine_diff_density_rms 0.132
_refine_ls_extinction_method none
_refine_ls_goodness_of_fit_ref 1.002
_refine_ls_hydrogen_treatment noref
_refine_ls_matrix_type full
_refine_ls_number_parameters 757
_refine_ls_number_reflns 11628
_refine_ls_number_restraints 191
_refine_ls_restrained_S_all 1.003
_refine_ls_R_factor_all 0.0943
_refine_ls_R_factor_gt 0.0481
_refine_ls_shift/su_max 0.000
_refine_ls_shift/su_mean 0.000
_refine_ls_structure_factor_coef Fsqd
_refine_ls_weighting_details 'calc w=1/[\s^2^(Fo^2^)+(0.0502P)^2^+0.1892P] where P=(Fo^2^+2Fc^2^)/3'
_refine_ls_weighting_scheme calc
_refine_ls_wR_factor_gt 0.0999
_refine_ls_wR_factor_ref 0.1159
_reflns_number_gt 7601
_reflns_number_total 11628
_reflns_threshold_expression >2sigma(I)
_cod_data_source_file ic502603e_si_002.cif
_cod_data_source_block 02_mo_is03jun11_0m
_cod_depositor_comments
;
The following automatic conversions were performed:
'_diffrn_measurement_specimen_suppport' tag replaced with
'_diffrn_measurement_specimen_support'.

Automatic conversion script
Id: cif_correct_tags 1440 2010-10-19 06:21:57Z saulius 

The following automatic conversions were performed:

'_symmetry_cell_setting' value 'Triclinic' changed to 'triclinic'
according to
/home/saulius/struct/COD-crude-data--automatic-downloads/rss-feeds/ACS/lib/dictionaries/cif_core.dic
dictionary named 'cif_core.dic' version 2.4.2 from 2011-04-26.

Automatic conversion script
Id: cif_fix_values 2935 2014-11-11 08:27:57Z andrius 

 Adding full bibliography for 4341987--4341996.cif.
;
_cod_original_sg_symbol_H-M P-1
_cod_database_code 4341988

loop_
_symmetry_equiv_pos_as_xyz
'x, y, z'
'-x, -y, -z'

loop_
_atom_site_label
_atom_site_type_symbol
_atom_site_fract_x
_atom_site_fract_y
_atom_site_fract_z
_atom_site_U_iso_or_equiv
_atom_site_adp_type
_atom_site_occupancy
_atom_site_symmetry_multiplicity
_atom_site_calc_flag
_atom_site_refinement_flags
_atom_site_disorder_assembly
_atom_site_disorder_group
Ru1 Ru 0.13748(3) 0.21864(2) 0.13091(3) 0.01213(9) Uani 1 1 d . . .
Ru2 Ru -0.02757(3) 0.22485(3) 0.40328(3) 0.01637(10) Uani 1 1 d D . .
N1 N 0.2557(3) 0.2877(3) 0.1274(3) 0.0158(8) Uani 1 1 d . . .
N2 N 0.2315(3) 0.2191(2) -0.0262(3) 0.0141(7) Uani 1 1 d . . .
N3 N -0.0002(3) 0.3415(2) 0.1297(3) 0.0131(7) Uani 1 1 d . . .
N4 N 0.0370(3) 0.1507(3) 0.1208(3) 0.0134(7) Uani 1 1 d . . .
N5 N 0.2418(3) 0.0704(3) 0.1191(3) 0.0138(7) Uani 1 1 d . . .
N6 N 0.1216(3) 0.1083(3) 0.3966(3) 0.0196(8) Uani 1 1 d . . .
N7 N -0.0594(3) 0.1084(3) 0.3707(3) 0.0158(8) Uani 1 1 d . . .
N8 N -0.1873(3) 0.2997(3) 0.3975(3) 0.0179(8) Uani 1 1 d . . .
O1 O 0.0561(2) 0.2291(2) 0.2695(2) 0.0158(6) Uani 1 1 d . . .
O2 O -0.1022(3) 0.2194(2) 0.5300(2) 0.0217(7) Uani 1 1 d . . .
O3 O 0.0034(3) 0.3451(2) 0.4492(2) 0.0231(7) Uani 1 1 d D . .
H3O1 H 0.009(4) 0.392(2) 0.415(2) 0.035 Uiso 1 1 d D . .
H3O2 H -0.041(4) 0.373(3) 0.5101(11) 0.035 Uiso 1 1 d D . .
C1 C 0.2721(4) 0.3144(3) 0.2045(3) 0.0197(10) Uani 1 1 d . . .
C2 C 0.3423(4) 0.3666(3) 0.2017(4) 0.0244(11) Uani 1 1 d . . .
H2 H 0.3506 0.3834 0.2600 0.029 Uiso 1 1 calc R . .
C3 C 0.3989(4) 0.3926(4) 0.1105(4) 0.0281(12) Uani 1 1 d . . .
H3A H 0.4457 0.4309 0.1049 0.034 Uiso 1 1 calc R . .
C4 C 0.3882(4) 0.3635(3) 0.0265(4) 0.0223(10) Uani 1 1 d . . .
H4 H 0.4284 0.3806 -0.0372 0.027 Uiso 1 1 calc R . .
C5 C 0.3182(3) 0.3088(3) 0.0360(3) 0.0185(10) Uani 1 1 d . . .
C6 C 0.3083(3) 0.2681(3) -0.0502(3) 0.0174(9) Uani 1 1 d . . .
C7 C 0.3737(4) 0.2731(3) -0.1494(4) 0.0203(10) Uani 1 1 d . . .
H7 H 0.4302 0.3031 -0.1648 0.024 Uiso 1 1 calc R . .
C8 C 0.3585(4) 0.2352(3) -0.2270(4) 0.0218(10) Uani 1 1 d . . .
H8 H 0.4008 0.2421 -0.2950 0.026 Uiso 1 1 calc R . .
C9 C 0.2808(4) 0.1870(3) -0.2037(4) 0.0223(10) Uani 1 1 d . . .
H9 H 0.2682 0.1591 -0.2548 0.027 Uiso 1 1 calc R . .
C10 C 0.2221(3) 0.1812(3) -0.1033(3) 0.0172(9) Uani 1 1 d . . .
C11 C -0.0120(4) 0.4385(3) 0.1307(3) 0.0188(10) Uani 1 1 d . . .
H11 H 0.0506 0.4565 0.1279 0.023 Uiso 1 1 calc R . .
C12 C -0.1124(4) 0.5126(3) 0.1356(4) 0.0260(11) Uani 1 1 d . . .
H12 H -0.1190 0.5807 0.1366 0.031 Uiso 1 1 calc R . .
C13 C -0.2033(4) 0.4867(4) 0.1390(4) 0.0290(12) Uani 1 1 d . . .
H13 H -0.2737 0.5370 0.1436 0.035 Uiso 1 1 calc R . .
C14 C -0.1911(4) 0.3867(3) 0.1356(4) 0.0237(11) Uani 1 1 d . . .
H14 H -0.2522 0.3675 0.1369 0.028 Uiso 1 1 calc R . .
C15 C -0.0897(3) 0.3162(3) 0.1305(3) 0.0155(9) Uani 1 1 d . . .
C16 C -0.0686(3) 0.2084(3) 0.1258(3) 0.0145(9) Uani 1 1 d . . .
C17 C -0.1437(4) 0.1629(3) 0.1257(3) 0.0186(10) Uani 1 1 d . . .
H17 H -0.2179 0.2014 0.1278 0.022 Uiso 1 1 calc R . .
C18 C -0.1081(4) 0.0596(3) 0.1225(3) 0.0168(9) Uani 1 1 d . . .
H18 H -0.1595 0.0276 0.1236 0.020 Uiso 1 1 calc R . .
C19 C 0.0003(4) 0.0020(3) 0.1177(3) 0.0152(9) Uani 1 1 d . . .
H19 H 0.0240 -0.0687 0.1148 0.018 Uiso 1 1 calc R . .
C20 C 0.0730(3) 0.0500(3) 0.1171(3) 0.0127(8) Uani 1 1 d . . .
C21 C 0.1915(3) 0.0041(3) 0.1138(3) 0.0137(9) Uani 1 1 d . . .
C22 C 0.2475(4) -0.0978(3) 0.1065(3) 0.0184(9) Uani 1 1 d . . .
H22 H 0.2117 -0.1428 0.1013 0.022 Uiso 1 1 calc R . .
C23 C 0.3564(4) -0.1337(3) 0.1067(3) 0.0224(10) Uani 1 1 d . . .
H23 H 0.3958 -0.2036 0.1032 0.027 Uiso 1 1 calc R . .
C24 C 0.4073(4) -0.0664(3) 0.1122(3) 0.0227(10) Uani 1 1 d . . .
H24 H 0.4825 -0.0898 0.1118 0.027 Uiso 1 1 calc R . .
C25 C 0.3488(3) 0.0339(3) 0.1182(3) 0.0164(9) Uani 1 1 d . . .
H25 H 0.3846 0.0795 0.1217 0.020 Uiso 1 1 calc R . .
C26 C 0.2117(4) 0.1158(4) 0.4098(3) 0.0226(10) Uani 1 1 d . . .
H26 H 0.2110 0.1803 0.4252 0.027 Uiso 1 1 calc R . .
C27 C 0.3055(4) 0.0309(4) 0.4012(4) 0.0274(11) Uani 1 1 d . . .
H27 H 0.3689 0.0373 0.4101 0.033 Uiso 1 1 calc R . .
C28 C 0.3066(4) -0.0632(4) 0.3798(4) 0.0257(11) Uani 1 1 d . . .
H28 H 0.3700 -0.1218 0.3751 0.031 Uiso 1 1 calc R . .
C29 C 0.2138(4) -0.0712(3) 0.3651(3) 0.0222(10) Uani 1 1 d . . .
H29 H 0.2141 -0.1352 0.3485 0.027 Uiso 1 1 calc R . .
C30 C 0.1220(4) 0.0153(3) 0.3750(3) 0.0188(10) Uani 1 1 d . . .
C31 C 0.0171(4) 0.0155(3) 0.3643(3) 0.0181(9) Uani 1 1 d . . .
C32 C -0.0099(4) -0.0669(3) 0.3520(3) 0.0203(10) Uani 1 1 d . . .
H32 H 0.0441 -0.1330 0.3441 0.024 Uiso 1 1 calc R . .
C33 C -0.1160(4) -0.0515(3) 0.3513(3) 0.0223(10) Uani 1 1 d . . .
H33 H -0.1357 -0.1076 0.3441 0.027 Uiso 1 1 calc R . .
C34 C -0.1950(4) 0.0452(3) 0.3611(3) 0.0224(10) Uani 1 1 d . . .
H34 H -0.2686 0.0555 0.3616 0.027 Uiso 1 1 calc R . .
C35 C -0.1641(4) 0.1265(3) 0.3702(3) 0.0200(10) Uani 1 1 d . . .
C36 C -0.2353(4) 0.2337(3) 0.3821(3) 0.0181(9) Uani 1 1 d . . .
C37 C -0.3409(4) 0.2693(4) 0.3761(3) 0.0230(10) Uani 1 1 d . . .
H37 H -0.3737 0.2236 0.3662 0.028 Uiso 1 1 calc R . .
C38 C -0.3994(4) 0.3719(4) 0.3847(4) 0.0265(11) Uani 1 1 d . . .
H38 H -0.4721 0.3967 0.3804 0.032 Uiso 1 1 calc R . .
C39 C -0.3506(4) 0.4381(4) 0.3995(4) 0.0246(11) Uani 1 1 d . . .
H39 H -0.3881 0.5085 0.4042 0.029 Uiso 1 1 calc R . .
C40 C -0.2457(4) 0.3985(3) 0.4071(3) 0.0217(10) Uani 1 1 d . . .
H40 H -0.2135 0.4436 0.4199 0.026 Uiso 1 1 calc R . .
F1 F 0.2150(2) 0.2882(2) 0.2913(2) 0.0269(6) Uani 1 1 d . . .
F2 F 0.1482(2) 0.13336(19) -0.07831(19) 0.0233(6) Uani 1 1 d . . .
Cl1A Cl 0.57099(9) 0.10030(9) 0.18781(9) 0.0248(3) Uani 1 1 d D . .
O1A O 0.6101(3) 0.1780(3) 0.1417(3) 0.0431(10) Uani 1 1 d D . .
O2A O 0.6082(3) 0.0184(2) 0.1103(2) 0.0332(8) Uani 1 1 d D . .
O3A O 0.6223(3) 0.0645(3) 0.2563(3) 0.0419(10) Uani 1 1 d D . .
O4A O 0.4462(2) 0.1401(2) 0.2412(3) 0.0357(9) Uani 1 1 d D . .
Cl1B Cl 0.41729(10) 0.60368(9) 0.29035(9) 0.0280(3) Uani 1 1 d . . .
O1B O 0.3531(3) 0.5456(3) 0.3483(3) 0.0319(8) Uani 1 1 d . . .
O2B O 0.3482(3) 0.6762(3) 0.2516(3) 0.0463(10) Uani 1 1 d . . .
O3B O 0.5201(3) 0.5378(3) 0.2065(3) 0.0484(11) Uani 1 1 d . . .
O4B O 0.4495(4) 0.6529(4) 0.3513(3) 0.0629(14) Uani 1 1 d . . .
Cl1C Cl 0.09218(10) 0.68061(9) 0.13122(10) 0.0283(3) Uani 1 1 d . . .
O1C O 0.1685(3) 0.5799(3) 0.1109(3) 0.0470(11) Uani 1 1 d . . .
O2C O 0.1432(4) 0.7401(3) 0.0642(3) 0.0519(11) Uani 1 1 d . . .
O3C O -0.0053(4) 0.6809(4) 0.1156(4) 0.0725(15) Uani 1 1 d . . .
O4C O 0.0582(4) 0.7217(3) 0.2326(3) 0.0671(14) Uani 1 1 d . . .
Cl1D Cl 0.7266(4) 0.6819(5) 0.4482(4) 0.0410(4) Uani 0.70 1 d PDU A 1
O1D O 0.8007(6) 0.6152(8) 0.3521(5) 0.0428(14) Uani 0.70 1 d PDU A 1
O2D O 0.7393(7) 0.7774(6) 0.4354(7) 0.0494(16) Uani 0.70 1 d PDU A 1
O3D O 0.7634(6) 0.6386(6) 0.5228(5) 0.0639(16) Uani 0.70 1 d PDU A 1
O4D O 0.6086(5) 0.6930(6) 0.4744(5) 0.0573(16) Uani 0.70 1 d PDU A 1
Cl1' Cl 0.7250(10) 0.6851(11) 0.4502(9) 0.0410(4) Uani 0.30 1 d PDU B 2
O1' O 0.7766(16) 0.6152(19) 0.3575(12) 0.0428(14) Uani 0.30 1 d PDU B 2
O2' O 0.7138(18) 0.7842(14) 0.4247(19) 0.0494(16) Uani 0.30 1 d PDU B 2
O3' O 0.8008(13) 0.6552(15) 0.4997(13) 0.0639(16) Uani 0.30 1 d PDU B 2
O4' O 0.6124(11) 0.6832(15) 0.5121(11) 0.0573(16) Uani 0.30 1 d PDU B 2
O2W O 0.0155(3) 0.4753(3) 0.3272(3) 0.0338(9) Uani 1 1 d D . .
H2W1 H -0.048(2) 0.525(2) 0.342(4) 0.051 Uiso 1 1 d D . .
H2W2 H 0.056(3) 0.497(3) 0.347(4) 0.051 Uiso 1 1 d D . .
O3W O 0.4700(6) 0.8823(7) 0.4824(7) 0.0406(19) Uani 0.50 1 d PD C 1
H3W1 H 0.523(7) 0.826(4) 0.477(10) 0.061 Uiso 0.50 1 d PD D 1
H3W2 H 0.503(9) 0.925(6) 0.477(11) 0.061 Uiso 0.50 1 d PD E 1
O4W O 0.4742(7) 0.9394(6) 0.5355(7) 0.047(2) Uani 0.50 1 d PD F 2
H4W1 H 0.534(8) 0.886(6) 0.503(7) 0.070 Uiso 0.50 1 d PD G 2
H4W2 H 0.452(10) 0.931(9) 0.597(2) 0.070 Uiso 0.50 1 d PD H 2
O1W O -0.1307(3) 0.4114(3) 0.6452(3) 0.0303(8) Uani 1 1 d D . .
H1W1 H -0.195(2) 0.420(4) 0.644(4) 0.045 Uiso 1 1 d D . .
H1W2 H -0.121(4) 0.369(3) 0.683(3) 0.045 Uiso 1 1 d D . .

loop_
_atom_site_aniso_label
_atom_site_aniso_U_11
_atom_site_aniso_U_22
_atom_site_aniso_U_33
_atom_site_aniso_U_23
_atom_site_aniso_U_13
_atom_site_aniso_U_12
Ru1 0.01159(15) 0.00851(18) 0.01715(19) 0.00218(14) -0.00644(14) -0.00448(13)
Ru2 0.01875(18) 0.0145(2) 0.0170(2) 0.00246(15) -0.00775(15) -0.00746(15)
N1 0.0134(16) 0.0118(19) 0.022(2) -0.0005(16) -0.0082(15) -0.0038(14)
N2 0.0136(16) 0.0101(18) 0.019(2) 0.0038(15) -0.0062(15) -0.0054(14)
N3 0.0144(16) 0.0068(18) 0.0165(19) 0.0058(14) -0.0048(14) -0.0047(14)
N4 0.0144(16) 0.0139(19) 0.0125(18) 0.0031(15) -0.0054(14) -0.0065(14)
N5 0.0152(16) 0.0135(19) 0.0149(19) 0.0014(15) -0.0077(14) -0.0063(14)
N6 0.0220(19) 0.022(2) 0.017(2) 0.0029(16) -0.0074(16) -0.0116(17)
N7 0.0198(18) 0.0125(19) 0.0123(19) 0.0051(15) -0.0043(15) -0.0062(15)
N8 0.0182(17) 0.018(2) 0.016(2) 0.0021(16) -0.0058(15) -0.0068(16)
O1 0.0157(13) 0.0104(15) 0.0221(16) -0.0001(12) -0.0084(12) -0.0054(12)
O2 0.0239(16) 0.0209(18) 0.0226(18) 0.0049(14) -0.0112(14) -0.0097(14)
O3 0.0250(17) 0.0196(18) 0.0221(18) -0.0021(14) -0.0057(14) -0.0109(14)
C1 0.015(2) 0.017(2) 0.023(3) 0.002(2) -0.0069(19) -0.0028(18)
C2 0.021(2) 0.017(3) 0.038(3) -0.003(2) -0.015(2) -0.0075(19)
C3 0.024(2) 0.021(3) 0.043(3) 0.000(2) -0.016(2) -0.012(2)
C4 0.018(2) 0.015(2) 0.035(3) 0.005(2) -0.010(2) -0.0096(18)
C5 0.0125(19) 0.011(2) 0.031(3) 0.004(2) -0.0099(19) -0.0025(17)
C6 0.0122(19) 0.009(2) 0.030(3) 0.0035(19) -0.0108(19) -0.0019(17)
C7 0.0143(19) 0.013(2) 0.034(3) 0.009(2) -0.011(2) -0.0054(18)
C8 0.019(2) 0.016(2) 0.024(3) 0.009(2) -0.0048(19) -0.0047(19)
C9 0.022(2) 0.019(3) 0.024(3) 0.002(2) -0.009(2) -0.0068(19)
C10 0.017(2) 0.013(2) 0.021(2) 0.0027(19) -0.0051(18) -0.0073(18)
C11 0.018(2) 0.017(2) 0.019(2) 0.0045(19) -0.0056(18) -0.0074(18)
C12 0.027(2) 0.008(2) 0.038(3) 0.006(2) -0.011(2) -0.006(2)
C13 0.024(2) 0.017(3) 0.043(3) 0.007(2) -0.016(2) -0.003(2)
C14 0.021(2) 0.016(3) 0.030(3) 0.003(2) -0.010(2) -0.0033(19)
C15 0.0158(19) 0.016(2) 0.016(2) 0.0064(18) -0.0077(17) -0.0061(18)
C16 0.0141(19) 0.014(2) 0.015(2) 0.0029(18) -0.0072(17) -0.0042(17)
C17 0.016(2) 0.023(3) 0.016(2) 0.0026(19) -0.0065(18) -0.0082(19)
C18 0.019(2) 0.019(2) 0.016(2) 0.0004(18) -0.0055(18) -0.0143(18)
C19 0.023(2) 0.009(2) 0.015(2) 0.0050(17) -0.0079(18) -0.0086(18)
C20 0.020(2) 0.007(2) 0.012(2) 0.0044(17) -0.0076(17) -0.0064(17)
C21 0.0153(19) 0.010(2) 0.014(2) 0.0009(17) -0.0048(17) -0.0045(17)
C22 0.022(2) 0.011(2) 0.022(2) 0.0037(19) -0.0078(19) -0.0083(18)
C23 0.022(2) 0.011(2) 0.027(3) 0.007(2) -0.009(2) 0.0001(19)
C24 0.016(2) 0.022(3) 0.026(3) 0.003(2) -0.0098(19) 0.0002(19)
C25 0.0130(19) 0.017(2) 0.018(2) -0.0004(19) -0.0061(17) -0.0041(17)
C26 0.026(2) 0.025(3) 0.021(3) 0.006(2) -0.012(2) -0.012(2)
C27 0.022(2) 0.031(3) 0.027(3) 0.007(2) -0.011(2) -0.007(2)
C28 0.021(2) 0.025(3) 0.025(3) 0.007(2) -0.008(2) -0.005(2)
C29 0.032(2) 0.014(2) 0.015(2) 0.0074(19) -0.004(2) -0.009(2)
C30 0.025(2) 0.018(2) 0.012(2) 0.0048(19) -0.0069(19) -0.0075(19)
C31 0.023(2) 0.014(2) 0.013(2) 0.0023(18) -0.0066(18) -0.0048(19)
C32 0.031(2) 0.014(2) 0.017(2) 0.0045(19) -0.011(2) -0.010(2)
C33 0.035(3) 0.020(3) 0.019(2) 0.005(2) -0.013(2) -0.017(2)
C34 0.028(2) 0.026(3) 0.019(2) 0.006(2) -0.011(2) -0.015(2)
C35 0.023(2) 0.023(3) 0.017(2) 0.0075(19) -0.0086(19) -0.011(2)
C36 0.021(2) 0.018(2) 0.015(2) 0.0035(19) -0.0042(18) -0.0104(19)
C37 0.022(2) 0.023(3) 0.025(3) 0.001(2) -0.011(2) -0.009(2)
C38 0.018(2) 0.027(3) 0.028(3) 0.002(2) -0.009(2) -0.003(2)
C39 0.022(2) 0.014(2) 0.027(3) 0.003(2) -0.007(2) 0.0000(19)
C40 0.020(2) 0.015(2) 0.023(3) 0.000(2) -0.0043(19) -0.0050(19)
F1 0.0245(13) 0.0335(17) 0.0258(16) 0.0007(13) -0.0114(12) -0.0137(12)
F2 0.0311(14) 0.0235(15) 0.0230(15) 0.0050(12) -0.0110(12) -0.0199(12)
Cl1A 0.0169(5) 0.0280(7) 0.0311(7) 0.0037(5) -0.0122(5) -0.0079(5)
O1A 0.0327(19) 0.044(2) 0.066(3) 0.021(2) -0.0234(19) -0.0271(18)
O2A 0.039(2) 0.029(2) 0.030(2) 0.0030(16) -0.0153(17) -0.0100(16)
O3A 0.036(2) 0.052(3) 0.041(2) 0.0021(19) -0.0273(19) -0.0070(18)
O4A 0.0173(16) 0.034(2) 0.052(2) 0.0062(18) -0.0114(16) -0.0093(15)
Cl1B 0.0313(6) 0.0293(7) 0.0306(7) 0.0106(6) -0.0125(5) -0.0209(5)
O1B 0.0340(18) 0.032(2) 0.034(2) 0.0127(16) -0.0101(16) -0.0235(17)
O2B 0.050(2) 0.041(2) 0.047(3) 0.020(2) -0.020(2) -0.016(2)
O3B 0.032(2) 0.040(2) 0.060(3) 0.005(2) -0.0020(19) -0.0200(18)
O4B 0.099(4) 0.082(3) 0.053(3) 0.023(2) -0.038(3) -0.079(3)
Cl1C 0.0346(6) 0.0199(6) 0.0329(7) 0.0067(5) -0.0163(5) -0.0108(5)
O1C 0.064(3) 0.018(2) 0.047(3) -0.0004(18) -0.025(2) 0.0002(19)
O2C 0.089(3) 0.047(3) 0.050(3) 0.023(2) -0.037(2) -0.052(2)
O3C 0.051(3) 0.068(3) 0.119(5) 0.030(3) -0.050(3) -0.031(2)
O4C 0.111(4) 0.033(2) 0.035(3) -0.005(2) -0.024(3) -0.011(3)
Cl1D 0.0483(8) 0.0494(9) 0.0367(8) 0.0047(7) -0.0200(6) -0.0294(7)
O1D 0.049(3) 0.040(2) 0.043(2) -0.0009(17) -0.0242(19) -0.016(3)
O2D 0.061(3) 0.046(2) 0.053(3) -0.0012(18) -0.022(2) -0.037(2)
O3D 0.072(3) 0.090(3) 0.041(3) 0.017(2) -0.029(2) -0.039(3)
O4D 0.0489(19) 0.074(3) 0.052(3) 0.009(3) -0.013(2) -0.037(2)
Cl1' 0.0483(8) 0.0494(9) 0.0367(8) 0.0047(7) -0.0200(6) -0.0294(7)
O1' 0.049(3) 0.040(2) 0.043(2) -0.0009(17) -0.0242(19) -0.016(3)
O2' 0.061(3) 0.046(2) 0.053(3) -0.0012(18) -0.022(2) -0.037(2)
O3' 0.072(3) 0.090(3) 0.041(3) 0.017(2) -0.029(2) -0.039(3)
O4' 0.0489(19) 0.074(3) 0.052(3) 0.009(3) -0.013(2) -0.037(2)
O2W 0.038(2) 0.029(2) 0.044(2) 0.0078(18) -0.0224(19) -0.0178(17)
O3W 0.034(4) 0.042(5) 0.045(5) 0.008(4) -0.016(4) -0.015(4)
O4W 0.037(5) 0.047(6) 0.059(6) 0.012(5) -0.026(5) -0.012(4)
O1W 0.037(2) 0.031(2) 0.026(2) 0.0037(16) -0.0113(16) -0.0185(17)

loop_
_atom_type_symbol
_atom_type_description
_atom_type_scat_dispersion_real
_atom_type_scat_dispersion_imag
_atom_type_scat_source
C C 0.0033 0.0016 'International Tables Vol C Tables 4.2.6.8 and 6.1.1.4'
H H 0.0000 0.0000 'International Tables Vol C Tables 4.2.6.8 and 6.1.1.4'
N N 0.0061 0.0033 'International Tables Vol C Tables 4.2.6.8 and 6.1.1.4'
O O 0.0106 0.0060 'International Tables Vol C Tables 4.2.6.8 and 6.1.1.4'
F F 0.0171 0.0103 'International Tables Vol C Tables 4.2.6.8 and 6.1.1.4'
Ru Ru -1.2594 0.8363 'International Tables Vol C Tables 4.2.6.8 and 6.1.1.4'
Cl Cl 0.1484 0.1585 'International Tables Vol C Tables 4.2.6.8 and 6.1.1.4'

loop_
_geom_angle_atom_site_label_1
_geom_angle_atom_site_label_2
_geom_angle_atom_site_label_3
_geom_angle
O1 Ru1 N4 85.77(13)
O1 Ru1 N5 91.76(13)
N4 Ru1 N5 79.76(13)
O1 Ru1 N3 90.12(13)
N4 Ru1 N3 79.85(13)
N5 Ru1 N3 159.33(13)
O1 Ru1 N2 175.02(12)
N4 Ru1 N2 98.25(13)
N5 Ru1 N2 91.86(13)
N3 Ru1 N2 87.70(13)
O1 Ru1 N1 99.37(13)
N4 Ru1 N1 174.76(14)
N5 Ru1 N1 98.94(13)
N3 Ru1 N1 101.05(13)
N2 Ru1 N1 76.68(13)
O2 Ru2 O1 178.09(13)
O2 Ru2 N7 88.00(14)
O1 Ru2 N7 92.62(13)
O2 Ru2 O3 87.71(13)
O1 Ru2 O3 91.62(12)
N7 Ru2 O3 175.46(14)
O2 Ru2 N8 89.59(14)
O1 Ru2 N8 92.29(13)
N7 Ru2 N8 80.41(14)
O3 Ru2 N8 101.04(13)
O2 Ru2 N6 90.04(14)
O1 Ru2 N6 88.29(13)
N7 Ru2 N6 80.27(14)
O3 Ru2 N6 98.25(13)
N8 Ru2 N6 160.68(14)
C1 N1 C5 116.8(4)
C1 N1 Ru1 127.1(3)
C5 N1 Ru1 116.1(3)
C10 N2 C6 116.2(4)
C10 N2 Ru1 128.0(3)
C6 N2 Ru1 115.8(3)
C11 N3 C15 118.5(3)
C11 N3 Ru1 128.8(3)
C15 N3 Ru1 112.7(3)
C16 N4 C20 123.3(3)
C16 N4 Ru1 118.0(3)
C20 N4 Ru1 118.5(3)
C25 N5 C21 118.3(4)
C25 N5 Ru1 128.2(3)
C21 N5 Ru1 113.4(3)
C26 N6 C30 119.8(4)
C26 N6 Ru2 128.0(3)
C30 N6 Ru2 112.3(3)
C35 N7 C31 123.7(4)
C35 N7 Ru2 117.5(3)
C31 N7 Ru2 118.1(3)
C40 N8 C36 118.8(4)
C40 N8 Ru2 129.2(3)
C36 N8 Ru2 112.0(3)
Ru2 O1 Ru1 172.63(16)
N1 C1 F1 115.6(4)
N1 C1 C2 125.9(4)
F1 C1 C2 118.5(4)
C3 C2 C1 116.4(4)
C2 C3 C4 120.1(4)
C3 C4 C5 119.4(5)
N1 C5 C4 121.2(4)
N1 C5 C6 115.5(4)
C4 C5 C6 123.3(4)
N2 C6 C7 120.7(4)
N2 C6 C5 115.4(4)
C7 C6 C5 123.9(4)
C6 C7 C8 121.0(4)
C9 C8 C7 118.6(4)
C10 C9 C8 117.1(4)
N2 C10 F2 115.0(4)
N2 C10 C9 126.2(4)
F2 C10 C9 118.7(4)
N3 C11 C12 121.8(4)
C11 C12 C13 119.2(4)
C12 C13 C14 119.4(4)
C15 C14 C13 119.1(4)
C14 C15 N3 121.9(4)
C14 C15 C16 122.8(4)
N3 C15 C16 115.3(3)
N4 C16 C17 118.9(4)
N4 C16 C15 113.9(3)
C17 C16 C15 127.1(4)
C16 C17 C18 118.4(4)
C19 C18 C17 121.7(4)
C20 C19 C18 118.2(4)
N4 C20 C19 119.5(4)
N4 C20 C21 112.9(3)
C19 C20 C21 127.6(4)
N5 C21 C22 121.7(4)
N5 C21 C20 115.2(3)
C22 C21 C20 123.0(4)
C21 C22 C23 119.2(4)
C22 C23 C24 119.0(4)
C25 C24 C23 119.7(4)
N5 C25 C24 122.1(4)
N6 C26 C27 120.9(4)
C28 C27 C26 119.8(4)
C27 C28 C29 119.4(4)
C30 C29 C28 118.8(4)
N6 C30 C29 121.3(4)
N6 C30 C31 115.4(4)
C29 C30 C31 123.3(4)
N7 C31 C32 118.9(4)
N7 C31 C30 113.8(4)
C32 C31 C30 127.3(4)
C33 C32 C31 119.0(4)
C32 C33 C34 120.9(4)
C35 C34 C33 118.9(4)
N7 C35 C34 118.5(4)
N7 C35 C36 114.5(4)
C34 C35 C36 127.0(4)
C37 C36 N8 120.4(4)
C37 C36 C35 124.5(4)
N8 C36 C35 115.1(4)
C36 C37 C38 120.1(4)
C37 C38 C39 119.4(4)
C40 C39 C38 118.1(4)
N8 C40 C39 123.2(4)
O4A Cl1A O3A 110.1(2)
O4A Cl1A O2A 109.7(2)
O3A Cl1A O2A 109.1(2)
O4A Cl1A O1A 109.5(2)
O3A Cl1A O1A 109.1(2)
O2A Cl1A O1A 109.3(2)
O4B Cl1B O2B 109.8(3)
O4B Cl1B O3B 109.8(3)
O2B Cl1B O3B 108.2(3)
O4B Cl1B O1B 110.3(2)
O2B Cl1B O1B 110.0(2)
O3B Cl1B O1B 108.6(2)
O1C Cl1C O2C 112.6(3)
O1C Cl1C O3C 106.6(3)
O2C Cl1C O3C 107.3(3)
O1C Cl1C O4C 109.4(3)
O2C Cl1C O4C 109.1(3)
O3C Cl1C O4C 112.0(3)
O4D Cl1D O3D 111.1(4)
O4D Cl1D O2D 110.4(4)
O3D Cl1D O2D 110.5(4)
O4D Cl1D O1D 107.9(3)
O3D Cl1D O1D 108.7(4)
O2D Cl1D O1D 108.0(3)
O4' Cl1' O3' 111.2(6)
O4' Cl1' O2' 110.1(5)
O3' Cl1' O2' 110.0(6)
O4' Cl1' O1' 108.3(5)
O3' Cl1' O1' 108.6(5)
O2' Cl1' O1' 108.5(5)

loop_
_geom_bond_atom_site_label_1
_geom_bond_atom_site_label_2
_geom_bond_distance
Ru1 O1 1.850(3)
Ru1 N4 1.972(3)
Ru1 N5 2.070(3)
Ru1 N3 2.082(3)
Ru1 N2 2.129(4)
Ru1 N1 2.132(3)
Ru2 O2 1.731(3)
Ru2 O1 1.833(3)
Ru2 N7 1.969(3)
Ru2 O3 2.085(3)
Ru2 N8 2.088(3)
Ru2 N6 2.094(4)
N1 C1 1.320(5)
N1 C5 1.359(6)
N2 C10 1.329(5)
N2 C6 1.375(5)
N3 C11 1.346(5)
N3 C15 1.371(5)
N4 C16 1.350(5)
N4 C20 1.352(5)
N5 C25 1.350(5)
N5 C21 1.363(5)
N6 C26 1.345(5)
N6 C30 1.372(6)
N7 C35 1.349(5)
N7 C31 1.352(5)
N8 C40 1.340(6)
N8 C36 1.382(5)
C1 F1 1.321(5)
C1 C2 1.384(6)
C2 C3 1.366(7)
C3 C4 1.379(6)
C4 C5 1.388(6)
C5 C6 1.469(6)
C6 C7 1.376(6)
C7 C8 1.381(6)
C8 C9 1.377(6)
C9 C10 1.376(6)
C10 F2 1.330(4)
C11 C12 1.379(6)
C12 C13 1.383(6)
C13 C14 1.385(6)
C14 C15 1.366(6)
C15 C16 1.470(6)
C16 C17 1.383(5)
C17 C18 1.386(6)
C18 C19 1.383(6)
C19 C20 1.376(5)
C20 C21 1.485(5)
C21 C22 1.378(6)
C22 C23 1.382(6)
C23 C24 1.383(6)
C24 C25 1.367(6)
C26 C27 1.383(6)
C27 C28 1.382(7)
C28 C29 1.396(6)
C29 C30 1.376(6)
C30 C31 1.485(6)
C31 C32 1.384(6)
C32 C33 1.376(6)
C33 C34 1.394(6)
C34 C35 1.390(6)
C35 C36 1.474(6)
C36 C37 1.378(6)
C37 C38 1.389(6)
C38 C39 1.391(6)
C39 C40 1.383(6)
Cl1A O4A 1.428(3)
Cl1A O3A 1.438(3)
Cl1A O2A 1.438(3)
Cl1A O1A 1.445(3)
Cl1B O4B 1.422(4)
Cl1B O2B 1.427(4)
Cl1B O3B 1.431(4)
Cl1B O1B 1.434(3)
Cl1C O1C 1.404(4)
Cl1C O2C 1.418(4)
Cl1C O3C 1.423(4)
Cl1C O4C 1.426(4)
Cl1D O4D 1.426(4)
Cl1D O3D 1.433(4)
Cl1D O2D 1.441(4)
Cl1D O1D 1.451(4)
Cl1' O4' 1.427(5)
Cl1' O3' 1.434(5)
Cl1' O2' 1.441(5)
Cl1' O1' 1.449(4)

loop_
_geom_torsion_atom_site_label_1
_geom_torsion_atom_site_label_2
_geom_torsion_atom_site_label_3
_geom_torsion_atom_site_label_4
_geom_torsion
O1 Ru1 N1 C1 8.7(4)
N4 Ru1 N1 C1 -159.9(14)
N5 Ru1 N1 C1 -84.6(4)
N3 Ru1 N1 C1 100.6(4)
N2 Ru1 N1 C1 -174.4(4)
O1 Ru1 N1 C5 -169.4(3)
N4 Ru1 N1 C5 22.0(17)
N5 Ru1 N1 C5 97.3(3)
N3 Ru1 N1 C5 -77.4(3)
N2 Ru1 N1 C5 7.5(3)
O1 Ru1 N2 C10 -145.0(13)
N4 Ru1 N2 C10 -1.5(4)
N5 Ru1 N2 C10 78.5(4)
N3 Ru1 N2 C10 -80.9(4)
N1 Ru1 N2 C10 177.2(4)
O1 Ru1 N2 C6 32.4(15)
N4 Ru1 N2 C6 175.9(3)
N5 Ru1 N2 C6 -104.2(3)
N3 Ru1 N2 C6 96.5(3)
N1 Ru1 N2 C6 -5.4(3)
O1 Ru1 N3 C11 97.2(4)
N4 Ru1 N3 C11 -177.2(4)
N5 Ru1 N3 C11 -167.5(4)
N2 Ru1 N3 C11 -78.4(4)
N1 Ru1 N3 C11 -2.4(4)
O1 Ru1 N3 C15 -81.1(3)
N4 Ru1 N3 C15 4.6(3)
N5 Ru1 N3 C15 14.2(5)
N2 Ru1 N3 C15 103.4(3)
N1 Ru1 N3 C15 179.3(3)
O1 Ru1 N4 C16 85.9(3)
N5 Ru1 N4 C16 178.4(3)
N3 Ru1 N4 C16 -5.0(3)
N2 Ru1 N4 C16 -91.2(3)
N1 Ru1 N4 C16 -105.4(15)
O1 Ru1 N4 C20 -89.1(3)
N5 Ru1 N4 C20 3.5(3)
N3 Ru1 N4 C20 -180.0(3)
N2 Ru1 N4 C20 93.9(3)
N1 Ru1 N4 C20 79.6(16)
O1 Ru1 N5 C25 -95.1(4)
N4 Ru1 N5 C25 179.5(4)
N3 Ru1 N5 C25 169.9(4)
N2 Ru1 N5 C25 81.5(4)
N1 Ru1 N5 C25 4.7(4)
O1 Ru1 N5 C21 83.5(3)
N4 Ru1 N5 C21 -1.9(3)
N3 Ru1 N5 C21 -11.5(6)
N2 Ru1 N5 C21 -99.9(3)
N1 Ru1 N5 C21 -176.7(3)
O2 Ru2 N6 C26 -93.1(4)
O1 Ru2 N6 C26 86.0(4)
N7 Ru2 N6 C26 179.0(4)
O3 Ru2 N6 C26 -5.4(4)
N8 Ru2 N6 C26 178.1(4)
O2 Ru2 N6 C30 87.5(3)
O1 Ru2 N6 C30 -93.4(3)
N7 Ru2 N6 C30 -0.4(3)
O3 Ru2 N6 C30 175.2(3)
N8 Ru2 N6 C30 -1.3(6)
O2 Ru2 N7 C35 83.6(3)
O1 Ru2 N7 C35 -98.3(3)
O3 Ru2 N7 C35 102.6(17)
N8 Ru2 N7 C35 -6.4(3)
N6 Ru2 N7 C35 173.9(3)
O2 Ru2 N7 C31 -87.4(3)
O1 Ru2 N7 C31 90.8(3)
O3 Ru2 N7 C31 -68.3(17)
N8 Ru2 N7 C31 -177.3(3)
N6 Ru2 N7 C31 3.0(3)
O2 Ru2 N8 C40 95.7(4)
O1 Ru2 N8 C40 -84.0(4)
N7 Ru2 N8 C40 -176.3(4)
O3 Ru2 N8 C40 8.1(4)
N6 Ru2 N8 C40 -175.4(4)
O2 Ru2 N8 C36 -83.9(3)
O1 Ru2 N8 C36 96.4(3)
N7 Ru2 N8 C36 4.1(3)
O3 Ru2 N8 C36 -171.5(3)
N6 Ru2 N8 C36 5.0(6)
O2 Ru2 O1 Ru1 106(4)
N7 Ru2 O1 Ru1 -3.4(14)
O3 Ru2 O1 Ru1 175.0(13)
N8 Ru2 O1 Ru1 -83.9(13)
N6 Ru2 O1 Ru1 76.8(13)
N4 Ru1 O1 Ru2 27.4(13)
N5 Ru1 O1 Ru2 -52.2(13)
N3 Ru1 O1 Ru2 107.2(13)
N2 Ru1 O1 Ru2 171.2(11)
N1 Ru1 O1 Ru2 -151.6(13)
C5 N1 C1 F1 -176.5(3)
Ru1 N1 C1 F1 5.5(5)
C5 N1 C1 C2 3.7(6)
Ru1 N1 C1 C2 -174.3(3)
N1 C1 C2 C3 0.2(7)
F1 C1 C2 C3 -179.6(4)
C1 C2 C3 C4 -2.5(7)
C2 C3 C4 C5 0.9(7)
C1 N1 C5 C4 -5.4(6)
Ru1 N1 C5 C4 172.9(3)
C1 N1 C5 C6 173.3(4)
Ru1 N1 C5 C6 -8.4(4)
C3 C4 C5 N1 3.2(6)
C3 C4 C5 C6 -175.4(4)
C10 N2 C6 C7 -2.3(6)
Ru1 N2 C6 C7 180.0(3)
C10 N2 C6 C5 -179.5(4)
Ru1 N2 C6 C5 2.8(4)
N1 C5 C6 N2 3.7(5)
C4 C5 C6 N2 -177.7(4)
N1 C5 C6 C7 -173.4(4)
C4 C5 C6 C7 5.3(6)
N2 C6 C7 C8 4.4(6)
C5 C6 C7 C8 -178.7(4)
C6 C7 C8 C9 -3.5(6)
C7 C8 C9 C10 0.7(6)
C6 N2 C10 F2 179.4(3)
Ru1 N2 C10 F2 -3.3(5)
C6 N2 C10 C9 -0.5(6)
Ru1 N2 C10 C9 176.8(3)
C8 C9 C10 N2 1.3(7)
C8 C9 C10 F2 -178.6(4)
C15 N3 C11 C12 2.0(6)
Ru1 N3 C11 C12 -176.2(3)
N3 C11 C12 C13 -0.4(7)
C11 C12 C13 C14 -1.1(7)
C12 C13 C14 C15 1.0(7)
C13 C14 C15 N3 0.7(7)
C13 C14 C15 C16 -179.4(4)
C11 N3 C15 C14 -2.2(6)
Ru1 N3 C15 C14 176.3(3)
C11 N3 C15 C16 177.9(4)
Ru1 N3 C15 C16 -3.6(4)
C20 N4 C16 C17 -1.0(6)
Ru1 N4 C16 C17 -175.7(3)
C20 N4 C16 C15 179.2(4)
Ru1 N4 C16 C15 4.5(5)
C14 C15 C16 N4 179.8(4)
N3 C15 C16 N4 -0.3(5)
C14 C15 C16 C17 -0.1(7)
N3 C15 C16 C17 179.8(4)
N4 C16 C17 C18 1.3(6)
C15 C16 C17 C18 -178.9(4)
C16 C17 C18 C19 -1.1(6)
C17 C18 C19 C20 0.6(6)
C16 N4 C20 C19 0.5(6)
Ru1 N4 C20 C19 175.1(3)
C16 N4 C20 C21 -178.9(4)
Ru1 N4 C20 C21 -4.3(4)
C18 C19 C20 N4 -0.3(6)
C18 C19 C20 C21 179.0(4)
C25 N5 C21 C22 -0.7(6)
Ru1 N5 C21 C22 -179.5(3)
C25 N5 C21 C20 179.0(3)
Ru1 N5 C21 C20 0.2(4)
N4 C20 C21 N5 2.5(5)
C19 C20 C21 N5 -176.8(4)
N4 C20 C21 C22 -177.8(4)
C19 C20 C21 C22 2.9(7)
N5 C21 C22 C23 1.5(6)
C20 C21 C22 C23 -178.2(4)
C21 C22 C23 C24 -1.4(7)
C22 C23 C24 C25 0.6(7)
C21 N5 C25 C24 -0.1(6)
Ru1 N5 C25 C24 178.5(3)
C23 C24 C25 N5 0.1(7)
C30 N6 C26 C27 0.5(6)
Ru2 N6 C26 C27 -178.9(3)
N6 C26 C27 C28 -0.6(7)
C26 C27 C28 C29 1.2(7)
C27 C28 C29 C30 -1.7(7)
C26 N6 C30 C29 -0.9(6)
Ru2 N6 C30 C29 178.5(3)
C26 N6 C30 C31 178.6(4)
Ru2 N6 C30 C31 -1.9(5)
C28 C29 C30 N6 1.5(6)
C28 C29 C30 C31 -178.0(4)
C35 N7 C31 C32 3.0(6)
Ru2 N7 C31 C32 173.3(3)
C35 N7 C31 C30 -175.2(4)
Ru2 N7 C31 C30 -4.8(5)
N6 C30 C31 N7 4.4(5)
C29 C30 C31 N7 -176.1(4)
N6 C30 C31 C32 -173.6(4)
C29 C30 C31 C32 5.9(7)
N7 C31 C32 C33 -3.0(6)
C30 C31 C32 C33 174.9(4)
C31 C32 C33 C34 1.1(7)
C32 C33 C34 C35 0.9(7)
C31 N7 C35 C34 -1.0(6)
Ru2 N7 C35 C34 -171.3(3)
C31 N7 C35 C36 177.6(4)
Ru2 N7 C35 C36 7.3(5)
C33 C34 C35 N7 -1.0(6)
C33 C34 C35 C36 -179.4(4)
C40 N8 C36 C37 0.4(6)
Ru2 N8 C36 C37 180.0(3)
C40 N8 C36 C35 178.8(4)
Ru2 N8 C36 C35 -1.6(5)
N7 C35 C36 C37 174.9(4)
C34 C35 C36 C37 -6.7(7)
N7 C35 C36 N8 -3.4(6)
C34 C35 C36 N8 175.1(4)
N8 C36 C37 C38 0.6(7)
C35 C36 C37 C38 -177.6(4)
C36 C37 C38 C39 -0.1(7)
C37 C38 C39 C40 -1.3(7)
C36 N8 C40 C39 -2.0(7)
Ru2 N8 C40 C39 178.5(3)
C38 C39 C40 N8 2.4(7)
